data_7060639
loop_
_publ_author_name
'Braun, Vanessa'
'Wurzenberger, Maximilian H. H.'
'Weippert, Valentin'
'Stierstorfer, J\"org'

_publ_section_title
;
 Tailoring the properties of 3d transition metal complexes with different
 N-cycloalkyl-substituted tetrazoles
;
_journal_issue 25
_journal_name_full 'New Journal of Chemistry'
_journal_page_first 11042
_journal_page_last 11050
_journal_paper_doi 10.1039/D1NJ01675J
_journal_volume 45
_journal_year 2021
_chemical_formula_moiety 'C12 H20 Cu2 N20'
_chemical_formula_sum 'C12 H20 Cu2 N20'
_chemical_formula_weight 571.56
_chemical_name_common ' 1-cyclopropyl-5H-tetrazole copper(II) azide'
_chemical_name_systematic ' diazido 1-cyclopropyl-5H-tetrazole copper(II) '
_space_group_IT_number 2
_space_group_name_Hall '-P 1'
_space_group_name_H-M_alt 'P -1'
_symmetry_cell_setting triclinic
_symmetry_Int_Tables_number 2
_symmetry_space_group_name_Hall '-P 1'
_symmetry_space_group_name_H-M 'P -1'
_atom_sites_solution_hydrogens geom
_atom_sites_solution_primary difmap
_audit_creation_date 2020-07-27
_audit_creation_method SHELXL-2018/3
_audit_update_record
;
2021-02-04 deposited with the CCDC.	2021-04-28 downloaded from the CCDC.
;
_cell_angle_alpha 75.106(16)
_cell_angle_beta 82.860(18)
_cell_angle_gamma 89.884(17)
_cell_formula_units_Z 2
_cell_length_a 6.2935(15)
_cell_length_b 10.817(2)
_cell_length_c 16.387(3)
_cell_measurement_reflns_used 637
_cell_measurement_temperature 112(2)
_cell_measurement_theta_max 24.3490
_cell_measurement_theta_min 3.7270
_cell_volume 1069.2(4)
_computing_cell_refinement 'CrysAlisPro 1.171.40.82a (Rigaku OD, 2020)'
_computing_data_collection 'CrysAlisPro 1.171.40.82a (Rigaku OD, 2020)'
_computing_data_reduction 'CrysAlisPro 1.171.40.82a (Rigaku OD, 2020)'
_computing_molecular_graphics 'Diamond 2.1c, Crystal Impact GbR'
_computing_publication_material 'Encifer 1.5.1, CCDC 2014'
_computing_structure_refinement 'SHELXL-2018/3 (Sheldrick, 2018)'
_computing_structure_solution SIR-92
_diffrn_ambient_temperature 112(2)
_diffrn_detector 'CCD plate'
_diffrn_detector_area_resol_mean 15.9809
_diffrn_detector_type Sapphire3
_diffrn_measured_fraction_theta_full 0.994
_diffrn_measured_fraction_theta_max 0.988
_diffrn_measurement_details
;
List of Runs (angles in degrees, time in seconds):

  # Type    Start    End  Width  t~exp~   \w     \q     \k     \f   Frames
#--------------------------------------------------------------------------
  1  \w    -44.00  50.00   1.00   70.00    --  -20.37  57.00 -30.00   94
  2  \w    -90.00   3.00   1.00   70.00    --  -20.37 -57.00-180.00   93
  3  \w     -2.00  92.00   1.00   70.00    --   21.23  57.00  90.00   94
  4  \w    -12.00  29.00   1.00   70.00    --   21.23  77.00-180.00   41
;
_diffrn_measurement_device 'four-circle diffractometer'
_diffrn_measurement_device_type 'Xcalibur, Sapphire3'
_diffrn_measurement_method '\w scans'
_diffrn_orient_matrix_UB_11 -0.0388119000
_diffrn_orient_matrix_UB_12 -0.0201491000
_diffrn_orient_matrix_UB_13 0.0440207000
_diffrn_orient_matrix_UB_21 -0.1061015000
_diffrn_orient_matrix_UB_22 -0.0023825000
_diffrn_orient_matrix_UB_23 -0.0100322000
_diffrn_orient_matrix_UB_31 0.0122573000
_diffrn_orient_matrix_UB_32 -0.0647847000
_diffrn_orient_matrix_UB_33 -0.0010751000
_diffrn_radiation_monochromator graphite
_diffrn_radiation_probe x-ray
_diffrn_radiation_type MoK\a
_diffrn_radiation_wavelength 0.71073
_diffrn_reflns_av_R_equivalents 0.0644
_diffrn_reflns_av_sigmaI/netI 0.1598
_diffrn_reflns_av_unetI/netI 0.1819
_diffrn_reflns_Laue_measured_fraction_full 0.994
_diffrn_reflns_Laue_measured_fraction_max 0.988
_diffrn_reflns_limit_h_max 7
_diffrn_reflns_limit_h_min -7
_diffrn_reflns_limit_k_max 13
_diffrn_reflns_limit_k_min -12
_diffrn_reflns_limit_l_max 20
_diffrn_reflns_limit_l_min -15
_diffrn_reflns_number 6103
_diffrn_reflns_point_group_measured_fraction_full 0.994
_diffrn_reflns_point_group_measured_fraction_max 0.988
_diffrn_reflns_theta_full 25.242
_diffrn_reflns_theta_max 26.371
_diffrn_reflns_theta_min 2.594
_diffrn_source 'fine-focus sealed X-ray tube'
_exptl_absorpt_coefficient_mu 2.039
_exptl_absorpt_correction_T_max 1.00000
_exptl_absorpt_correction_T_min 0.88770
_exptl_absorpt_correction_type multi-scan
_exptl_absorpt_process_details
;
CrysAlisPro 1.171.40.82a (Rigaku Oxford Diffraction, 2020)
Empirical absorption correction using spherical harmonics,
implemented in SCALE3 ABSPACK scaling algorithm.
;
_exptl_crystal_colour brown
_exptl_crystal_density_diffrn 1.775
_exptl_crystal_description platelet
_exptl_crystal_F_000 580
_exptl_crystal_size_max 0.300
_exptl_crystal_size_mid 0.100
_exptl_crystal_size_min 0.020
_refine_diff_density_max 1.462
_refine_diff_density_min -0.702
_refine_diff_density_rms 0.158
_refine_ls_extinction_method none
_refine_ls_goodness_of_fit_ref 0.985
_refine_ls_hydrogen_treatment constr
_refine_ls_matrix_type full
_refine_ls_number_parameters 307
_refine_ls_number_reflns 4320
_refine_ls_number_restraints 0
_refine_ls_restrained_S_all 0.985
_refine_ls_R_factor_all 0.1569
_refine_ls_R_factor_gt 0.0778
_refine_ls_shift/su_max 0.000
_refine_ls_shift/su_mean 0.000
_refine_ls_structure_factor_coef Fsqd
_refine_ls_weighting_details 'w=1/[\s^2^(Fo^2^)+(0.0315P)^2^] where P=(Fo^2^+2Fc^2^)/3'
_refine_ls_weighting_scheme calc
_refine_ls_wR_factor_gt 0.1262
_refine_ls_wR_factor_ref 0.1643
_reflns_Friedel_coverage 0.000
_reflns_number_gt 2317
_reflns_number_total 4320
_reflns_threshold_expression 'I > 2\s(I)'
_cod_data_source_file d1nj01675j2.cif
_cod_data_source_block px273
_cod_depositor_comments 'Adding full bibliography for 7060620--7060640.cif.'
_cod_database_code 7060639
_shelx_space_group_comment
;
The symmetry employed for this shelxl refinement is uniquely defined
by the following loop, which should always be used as a source of
symmetry information in preference to the above space-group names.
They are only intended as comments.
;
_shelx_estimated_absorpt_t_min 0.580
_shelx_estimated_absorpt_t_max 0.960

loop_
_space_group_symop_operation_xyz
'x, y, z'
'-x, -y, -z'

loop_
_atom_site_label
_atom_site_type_symbol
_atom_site_fract_x
_atom_site_fract_y
_atom_site_fract_z
_atom_site_U_iso_or_equiv
_atom_site_adp_type
_atom_site_occupancy
_atom_site_site_symmetry_order
_atom_site_calc_flag
_atom_site_refinement_flags_posn
_atom_site_refinement_flags_adp
_atom_site_refinement_flags_occupancy
_atom_site_disorder_assembly
_atom_site_disorder_group
Cu1 Cu 0.94451(16) 0.11514(9) 0.53909(7) 0.0173(3) Uani 1 1 d . . . . .
Cu2 Cu 0.47259(15) 0.38363(9) 0.46317(7) 0.0172(3) Uani 1 1 d . . . . .
N4 N 0.9410(10) 0.1475(6) 0.6525(5) 0.0148(16) Uani 1 1 d . . . . .
N3 N 0.8853(11) 0.0644(6) 0.7287(5) 0.0226(18) Uani 1 1 d . . . . .
N2 N 0.8987(10) 0.1178(6) 0.7906(5) 0.0210(18) Uani 1 1 d . . . . .
N1 N 0.9662(10) 0.2398(6) 0.7523(5) 0.0150(16) Uani 1 1 d . . . . .
N5 N 0.8366(11) 0.2920(7) 0.4914(5) 0.0232(18) Uani 1 1 d . . . . .
N6 N 0.9719(10) 0.3722(6) 0.4513(5) 0.0167(17) Uani 1 1 d . . . . .
N7 N 1.0934(11) 0.4496(7) 0.4144(5) 0.029(2) Uani 1 1 d . . . . .
N8 N 0.9681(10) 0.0686(6) 0.4283(5) 0.0182(17) Uani 1 1 d . . . . .
N9 N 0.9785(10) 0.1473(7) 0.3601(5) 0.0190(18) Uani 1 1 d . . . . .
N10 N 0.9819(11) 0.2219(7) 0.2968(5) 0.0271(19) Uani 1 1 d . . . . .
N14 N 0.5226(9) 0.3494(6) 0.3489(4) 0.0130(15) Uani 1 1 d . . . . .
N13 N 0.6087(11) 0.4332(6) 0.2744(5) 0.0218(18) Uani 1 1 d . . . . .
N12 N 0.6085(10) 0.3796(6) 0.2118(5) 0.0182(17) Uani 1 1 d . . . . .
N11 N 0.5239(10) 0.2625(6) 0.2449(5) 0.0182(17) Uani 1 1 d . . . . .
N15 N 0.5744(10) 0.5675(6) 0.4259(5) 0.0164(17) Uani 1 1 d . . . . .
N16 N 0.5333(10) 0.6441(7) 0.3617(5) 0.0161(17) Uani 1 1 d . . . . .
N17 N 0.5034(11) 0.7198(7) 0.3009(6) 0.027(2) Uani 1 1 d . . . . .
C1 C 0.9865(11) 0.2555(8) 0.6699(6) 0.018(2) Uani 1 1 d . . . . .
H1 H 1.028014 0.333591 0.628604 0.022 Uiso 1 1 calc R U . . .
C2 C 0.9921(13) 0.3332(8) 0.8040(6) 0.022(2) Uani 1 1 d . . . . .
H2 H 1.062622 0.412888 0.764740 0.027 Uiso 1 1 calc R U . . .
C3 C 1.1241(15) 0.2892(9) 0.8740(7) 0.035(3) Uani 1 1 d . . . . .
H3A H 1.278481 0.302801 0.852291 0.042 Uiso 1 1 calc R U . . .
H3B H 1.095246 0.197100 0.901872 0.042 Uiso 1 1 calc R U . . .
C4 C 1.0582(15) 0.3701(9) 0.9363(6) 0.036(3) Uani 1 1 d . . . . .
H4A H 1.173289 0.433673 0.934000 0.043 Uiso 1 1 calc R U . . .
H4B H 1.029321 0.315196 0.995216 0.043 Uiso 1 1 calc R U . . .
C5 C 0.8554(15) 0.4375(10) 0.9087(7) 0.043(3) Uani 1 1 d . . . . .
H5A H 0.886247 0.529591 0.881505 0.051 Uiso 1 1 calc R U . . .
H5B H 0.743376 0.428717 0.958106 0.051 Uiso 1 1 calc R U . . .
C6 C 0.7831(15) 0.3690(11) 0.8444(7) 0.046(3) Uani 1 1 d . . . . .
H6A H 0.691142 0.292396 0.873578 0.056 Uiso 1 1 calc R U . . .
H6B H 0.704975 0.427156 0.801943 0.056 Uiso 1 1 calc R U . . .
C7 C 0.4733(12) 0.2437(8) 0.3274(6) 0.0167(19) Uani 1 1 d . . . . .
H7 H 0.411620 0.167057 0.365508 0.020 Uiso 1 1 calc R U . . .
C8 C 0.5018(13) 0.1707(8) 0.1934(6) 0.024(2) Uani 1 1 d . . . . .
H8 H 0.427099 0.090935 0.230821 0.028 Uiso 1 1 calc R U . . .
C9 C 0.7140(15) 0.1355(10) 0.1515(7) 0.045(3) Uani 1 1 d . . . . .
H9A H 0.806204 0.212386 0.123239 0.054 Uiso 1 1 calc R U . . .
H9B H 0.792071 0.075811 0.193141 0.054 Uiso 1 1 calc R U . . .
C10 C 0.6415(16) 0.0718(11) 0.0875(8) 0.050(3) Uani 1 1 d . . . . .
H10A H 0.613389 -0.020805 0.113551 0.061 Uiso 1 1 calc R U . . .
H10B H 0.753455 0.082500 0.037887 0.061 Uiso 1 1 calc R U . . .
C11 C 0.4389(15) 0.1351(9) 0.0598(7) 0.036(3) Uani 1 1 d . . . . .
H11A H 0.323574 0.070173 0.065549 0.043 Uiso 1 1 calc R U . . .
H11B H 0.464385 0.186015 -0.000264 0.043 Uiso 1 1 calc R U . . .
C12 C 0.3784(15) 0.2211(9) 0.1185(7) 0.034(3) Uani 1 1 d . . . . .
H12A H 0.420726 0.311377 0.089744 0.041 Uiso 1 1 calc R U . . .
H12B H 0.222218 0.215280 0.137299 0.041 Uiso 1 1 calc R U . . .
N19 N 0.4427(11) 0.1294(7) 0.5507(5) 0.0188(17) Uani 1 1 d . . . . .
N18 N 0.3308(10) 0.2100(7) 0.5141(5) 0.0215(17) Uani 1 1 d . . . . .
N20 N 0.5456(11) 0.0496(7) 0.5868(5) 0.028(2) Uani 1 1 d . . . . .

loop_
_atom_site_aniso_label
_atom_site_aniso_U_11
_atom_site_aniso_U_22
_atom_site_aniso_U_33
_atom_site_aniso_U_23
_atom_site_aniso_U_13
_atom_site_aniso_U_12
Cu1 0.0203(6) 0.0094(6) 0.0234(8) -0.0051(5) -0.0049(5) 0.0060(4)
Cu2 0.0184(6) 0.0097(6) 0.0240(8) -0.0059(5) -0.0019(5) 0.0012(4)
N4 0.015(4) 0.012(4) 0.018(5) -0.003(3) -0.003(3) 0.000(3)
N3 0.041(5) 0.014(4) 0.014(5) -0.005(4) -0.006(3) 0.000(3)
N2 0.029(4) 0.013(4) 0.021(5) -0.003(3) -0.001(3) -0.002(3)
N1 0.017(4) 0.006(4) 0.021(5) -0.003(3) -0.001(3) 0.005(3)
N5 0.027(4) 0.021(4) 0.025(5) -0.011(4) -0.005(3) 0.007(3)
N6 0.016(4) 0.003(4) 0.031(5) -0.004(3) -0.006(3) -0.002(3)
N7 0.015(4) 0.019(4) 0.049(6) -0.008(4) 0.004(4) 0.002(3)
N8 0.025(4) 0.017(4) 0.014(5) -0.006(4) -0.004(3) 0.008(3)
N9 0.016(4) 0.022(5) 0.027(6) -0.019(4) -0.007(4) 0.005(3)
N10 0.036(5) 0.023(5) 0.021(5) -0.001(4) -0.009(4) 0.005(4)
N14 0.010(4) 0.009(4) 0.017(4) 0.001(3) 0.000(3) 0.004(3)
N13 0.025(4) 0.011(4) 0.027(5) -0.003(4) 0.001(3) 0.005(3)
N12 0.024(4) 0.010(4) 0.020(5) -0.005(3) -0.002(3) 0.004(3)
N11 0.025(4) 0.006(4) 0.025(5) -0.006(3) 0.000(3) 0.000(3)
N15 0.017(4) 0.005(4) 0.028(5) -0.003(3) -0.009(3) 0.005(3)
N16 0.010(4) 0.013(4) 0.030(5) -0.013(4) -0.004(3) 0.006(3)
N17 0.023(4) 0.017(4) 0.044(6) -0.011(4) -0.010(4) 0.006(3)
C1 0.009(4) 0.014(5) 0.031(6) -0.006(4) 0.000(4) 0.001(4)
C2 0.025(5) 0.018(5) 0.027(6) -0.013(4) -0.005(4) -0.001(4)
C3 0.037(6) 0.035(6) 0.043(8) -0.023(6) -0.016(5) -0.001(5)
C4 0.050(7) 0.036(6) 0.021(6) -0.004(5) -0.009(5) 0.007(5)
C5 0.044(7) 0.049(7) 0.051(9) -0.039(7) -0.011(5) 0.019(5)
C6 0.036(6) 0.068(8) 0.055(9) -0.045(7) -0.023(6) 0.030(6)
C7 0.023(5) 0.010(4) 0.018(6) 0.000(4) -0.008(4) 0.006(4)
C8 0.029(5) 0.021(5) 0.025(6) -0.013(5) -0.005(4) -0.001(4)
C9 0.043(7) 0.048(7) 0.063(9) -0.041(7) -0.023(6) 0.030(5)
C10 0.044(7) 0.064(8) 0.062(10) -0.046(8) -0.016(6) 0.020(6)
C11 0.049(7) 0.037(6) 0.025(7) -0.012(5) -0.007(5) 0.008(5)
C12 0.045(6) 0.028(6) 0.039(7) -0.016(5) -0.024(5) 0.015(5)
N19 0.013(4) 0.019(4) 0.023(5) -0.005(4) 0.005(3) -0.004(3)
N18 0.016(4) 0.020(4) 0.030(5) -0.007(4) -0.004(3) 0.001(3)
N20 0.029(5) 0.012(4) 0.047(6) -0.009(4) -0.021(4) 0.010(3)

loop_
_atom_type_symbol
_atom_type_description
_atom_type_scat_dispersion_real
_atom_type_scat_dispersion_imag
_atom_type_scat_source
C C 0.0033 0.0016 'International Tables Vol C Tables 4.2.6.8 and 6.1.1.4'
Cu Cu 0.3201 1.2651 'International Tables Vol C Tables 4.2.6.8 and 6.1.1.4'
N N 0.0061 0.0033 'International Tables Vol C Tables 4.2.6.8 and 6.1.1.4'
H H 0.0000 0.0000 'International Tables Vol C Tables 4.2.6.8 and 6.1.1.4'

loop_
_geom_angle_atom_site_label_1
_geom_angle_atom_site_label_2
_geom_angle_atom_site_label_3
_geom_angle
_geom_angle_site_symmetry_1
_geom_angle_site_symmetry_3
_geom_angle_publ_flag
N4 Cu1 N8 174.3(3) . . ?
N4 Cu1 N8 97.1(3) . 2_756 ?
N8 Cu1 N8 77.7(3) . 2_756 ?
N4 Cu1 N5 91.1(3) . . ?
N8 Cu1 N5 94.2(3) . . ?
N8 Cu1 N5 171.0(3) 2_756 . ?
N14 Cu2 N15 96.6(3) . . ?
N14 Cu2 N15 175.6(3) . 2_666 ?
N15 Cu2 N15 79.1(3) . 2_666 ?
N14 Cu2 N18 91.2(3) . . ?
N15 Cu2 N18 169.9(3) . . ?
N15 Cu2 N18 93.0(3) 2_666 . ?
C1 N4 N3 105.0(7) . . ?
C1 N4 Cu1 127.6(6) . . ?
N3 N4 Cu1 127.3(5) . . ?
N2 N3 N4 111.4(7) . . ?
N3 N2 N1 105.2(7) . . ?
C1 N1 N2 108.4(6) . . ?
C1 N1 C2 130.9(7) . . ?
N2 N1 C2 120.6(7) . . ?
N6 N5 Cu1 115.8(5) . . ?
N7 N6 N5 177.8(8) . . ?
N9 N8 Cu1 123.1(5) . . ?
N9 N8 Cu1 132.1(6) . 2_756 ?
Cu1 N8 Cu1 102.3(3) . 2_756 ?
N10 N9 N8 178.0(9) . . ?
C7 N14 N13 105.2(7) . . ?
C7 N14 Cu2 128.0(6) . . ?
N13 N14 Cu2 126.7(5) . . ?
N12 N13 N14 109.6(6) . . ?
N13 N12 N11 106.8(7) . . ?
C7 N11 N12 109.5(6) . . ?
C7 N11 C8 127.7(7) . . ?
N12 N11 C8 122.7(7) . . ?
N16 N15 Cu2 124.8(5) . . ?
N16 N15 Cu2 118.7(5) . 2_666 ?
Cu2 N15 Cu2 100.9(3) . 2_666 ?
N17 N16 N15 176.7(8) . . ?
N1 C1 N4 110.0(8) . . ?
N1 C1 H1 125.0 . . ?
N4 C1 H1 125.0 . . ?
C3 C2 C6 105.8(8) . . ?
C3 C2 N1 114.9(7) . . ?
C6 C2 N1 112.8(6) . . ?
C3 C2 H2 107.7 . . ?
C6 C2 H2 107.7 . . ?
N1 C2 H2 107.7 . . ?
C2 C3 C4 105.2(8) . . ?
C2 C3 H3A 110.7 . . ?
C4 C3 H3A 110.7 . . ?
C2 C3 H3B 110.7 . . ?
C4 C3 H3B 110.7 . . ?
H3A C3 H3B 108.8 . . ?
C3 C4 C5 106.2(7) . . ?
C3 C4 H4A 110.5 . . ?
C5 C4 H4A 110.5 . . ?
C3 C4 H4B 110.5 . . ?
C5 C4 H4B 110.5 . . ?
H4A C4 H4B 108.7 . . ?
C4 C5 C6 104.7(7) . . ?
C4 C5 H5A 110.8 . . ?
C6 C5 H5A 110.8 . . ?
C4 C5 H5B 110.8 . . ?
C6 C5 H5B 110.8 . . ?
H5A C5 H5B 108.9 . . ?
C2 C6 C5 102.0(7) . . ?
C2 C6 H6A 111.4 . . ?
C5 C6 H6A 111.4 . . ?
C2 C6 H6B 111.4 . . ?
C5 C6 H6B 111.4 . . ?
H6A C6 H6B 109.2 . . ?
N11 C7 N14 108.8(7) . . ?
N11 C7 H7 125.6 . . ?
N14 C7 H7 125.6 . . ?
N11 C8 C12 113.8(7) . . ?
N11 C8 C9 113.7(6) . . ?
C12 C8 C9 102.9(8) . . ?
N11 C8 H8 108.7 . . ?
C12 C8 H8 108.7 . . ?
C9 C8 H8 108.7 . . ?
C10 C9 C8 101.6(7) . . ?
C10 C9 H9A 111.5 . . ?
C8 C9 H9A 111.5 . . ?
C10 C9 H9B 111.5 . . ?
C8 C9 H9B 111.5 . . ?
H9A C9 H9B 109.3 . . ?
C9 C10 C11 107.3(8) . . ?
C9 C10 H10A 110.3 . . ?
C11 C10 H10A 110.3 . . ?
C9 C10 H10B 110.3 . . ?
C11 C10 H10B 110.3 . . ?
H10A C10 H10B 108.5 . . ?
C10 C11 C12 105.5(7) . . ?
C10 C11 H11A 110.6 . . ?
C12 C11 H11A 110.6 . . ?
C10 C11 H11B 110.6 . . ?
C12 C11 H11B 110.6 . . ?
H11A C11 H11B 108.8 . . ?
C8 C12 C11 104.4(7) . . ?
C8 C12 H12A 110.9 . . ?
C11 C12 H12A 110.9 . . ?
C8 C12 H12B 110.9 . . ?
C11 C12 H12B 110.9 . . ?
H12A C12 H12B 108.9 . . ?
N20 N19 N18 178.2(9) . . ?
N19 N18 Cu2 115.4(5) . . ?

loop_
_geom_bond_atom_site_label_1
_geom_bond_atom_site_label_2
_geom_bond_distance
_geom_bond_site_symmetry_2
_geom_bond_publ_flag
Cu1 N4 1.976(7) . ?
Cu1 N8 1.994(7) . ?
Cu1 N8 2.015(7) 2_756 ?
Cu1 N5 2.023(7) . ?
Cu2 N14 1.989(7) . ?
Cu2 N15 2.006(6) . ?
Cu2 N15 2.008(7) 2_666 ?
Cu2 N18 2.009(7) . ?
N4 C1 1.311(9) . ?
N4 N3 1.343(9) . ?
N3 N2 1.302(9) . ?
N2 N1 1.352(9) . ?
N1 C1 1.308(10) . ?
N1 C2 1.496(9) . ?
N5 N6 1.216(9) . ?
N6 N7 1.131(9) . ?
N8 N9 1.212(10) . ?
N9 N10 1.138(10) . ?
N14 C7 1.327(9) . ?
N14 N13 1.369(9) . ?
N13 N12 1.302(9) . ?
N12 N11 1.327(8) . ?
N11 C7 1.312(10) . ?
N11 C8 1.476(9) . ?
N15 N16 1.216(10) . ?
N16 N17 1.151(10) . ?
C1 H1 0.9500 . ?
C2 C3 1.479(12) . ?
C2 C6 1.494(12) . ?
C2 H2 1.0000 . ?
C3 C4 1.528(12) . ?
C3 H3A 0.9900 . ?
C3 H3B 0.9900 . ?
C4 C5 1.528(12) . ?
C4 H4A 0.9900 . ?
C4 H4B 0.9900 . ?
C5 C6 1.545(11) . ?
C5 H5A 0.9900 . ?
C5 H5B 0.9900 . ?
C6 H6A 0.9900 . ?
C6 H6B 0.9900 . ?
C7 H7 0.9500 . ?
C8 C12 1.515(12) . ?
C8 C9 1.518(12) . ?
C8 H8 1.0000 . ?
C9 C10 1.508(12) . ?
C9 H9A 0.9900 . ?
C9 H9B 0.9900 . ?
C10 C11 1.510(13) . ?
C10 H10A 0.9900 . ?
C10 H10B 0.9900 . ?
C11 C12 1.518(12) . ?
C11 H11A 0.9900 . ?
C11 H11B 0.9900 . ?
C12 H12A 0.9900 . ?
C12 H12B 0.9900 . ?
N19 N20 1.160(9) . ?
N19 N18 1.204(9) . ?

loop_
_geom_contact_atom_site_label_1
_geom_contact_atom_site_label_2
_geom_contact_distance
_geom_contact_site_symmetry_1
_geom_contact_site_symmetry_2
_geom_contact_publ_flag
? ? ? ? ? ?

loop_
_geom_hbond_atom_site_label_D
_geom_hbond_atom_site_label_H
_geom_hbond_atom_site_label_A
_geom_hbond_distance_DH
_geom_hbond_distance_HA
_geom_hbond_distance_DA
_geom_hbond_angle_DHA
_geom_hbond_site_symmetry_A
C1 H1 N7 0.95 2.42 3.199(11) 139.1 2_766

loop_
_geom_torsion_atom_site_label_1
_geom_torsion_atom_site_label_2
_geom_torsion_atom_site_label_3
_geom_torsion_atom_site_label_4
_geom_torsion
_geom_torsion_site_symmetry_1
_geom_torsion_site_symmetry_2
_geom_torsion_site_symmetry_3
_geom_torsion_site_symmetry_4
_geom_torsion_publ_flag
C1 N4 N3 N2 -0.9(9) . . . . ?
Cu1 N4 N3 N2 -179.2(5) . . . . ?
N4 N3 N2 N1 -0.2(9) . . . . ?
N3 N2 N1 C1 1.2(8) . . . . ?
N3 N2 N1 C2 177.5(7) . . . . ?
C7 N14 N13 N12 0.5(8) . . . . ?
Cu2 N14 N13 N12 -177.2(5) . . . . ?
N14 N13 N12 N11 -0.1(8) . . . . ?
N13 N12 N11 C7 -0.4(9) . . . . ?
N13 N12 N11 C8 -178.4(7) . . . . ?
N2 N1 C1 N4 -1.9(9) . . . . ?
C2 N1 C1 N4 -177.7(7) . . . . ?
N3 N4 C1 N1 1.7(9) . . . . ?
Cu1 N4 C1 N1 180.0(5) . . . . ?
C1 N1 C2 C3 -132.6(10) . . . . ?
N2 N1 C2 C3 52.1(11) . . . . ?
C1 N1 C2 C6 106.0(11) . . . . ?
N2 N1 C2 C6 -69.4(10) . . . . ?
C6 C2 C3 C4 -33.3(10) . . . . ?
N1 C2 C3 C4 -158.5(7) . . . . ?
C2 C3 C4 C5 12.1(11) . . . . ?
C3 C4 C5 C6 12.6(12) . . . . ?
C3 C2 C6 C5 40.8(10) . . . . ?
N1 C2 C6 C5 167.3(8) . . . . ?
C4 C5 C6 C2 -32.2(12) . . . . ?
N12 N11 C7 N14 0.7(9) . . . . ?
C8 N11 C7 N14 178.6(7) . . . . ?
N13 N14 C7 N11 -0.7(8) . . . . ?
Cu2 N14 C7 N11 177.0(5) . . . . ?
C7 N11 C8 C12 126.7(10) . . . . ?
N12 N11 C8 C12 -55.6(11) . . . . ?
C7 N11 C8 C9 -115.9(10) . . . . ?
N12 N11 C8 C9 61.7(11) . . . . ?
N11 C8 C9 C10 -165.9(8) . . . . ?
C12 C8 C9 C10 -42.5(10) . . . . ?
C8 C9 C10 C11 31.5(12) . . . . ?
C9 C10 C11 C12 -8.4(13) . . . . ?
N11 C8 C12 C11 161.4(8) . . . . ?
C9 C8 C12 C11 38.0(9) . . . . ?
C10 C11 C12 C8 -18.2(11) . . . . ?
